data_2228019
loop_
_publ_author_name
'Mys'kiv, Marian'
'Goreshnik, Evgeny'

_publ_section_title
;
 Bis[bis(3,5-diamino-1<i>H</i>-1,2,4-triazol-4-ium)copper(I)]
 tris(hexafluoridosilicate)
;
_journal_coeditor_code SU2214
_journal_issue 11
_journal_name_full 'Acta Crystallographica Section E'
_journal_page_first m1453
_journal_page_last m1454
_journal_paper_doi 10.1107/S160053681004225X
_journal_volume 66
_journal_year 2010
_chemical_formula_iupac '[Cu (C2 H6 N5)2]2 (Si F6)3'
_chemical_formula_moiety '2(C4 H12 Cu1 N10 3+), 3(F6 Si 2-)'
_chemical_formula_sum 'C8 H24 Cu2 F18 N20 Si3'
_chemical_formula_weight 953.84
_chemical_name_systematic
;
Bis[bis(3,5-diamino-1<i>H</i>-1,2,4-triazol-4-ium)copper(I)]
tris(hexafluoridosilicate)
;
_space_group_IT_number 2
_symmetry_cell_setting triclinic
_symmetry_space_group_name_Hall '-P 1'
_symmetry_space_group_name_H-M 'P -1'
_atom_sites_solution_hydrogens geom
_atom_sites_solution_primary direct
_atom_sites_solution_secondary difmap
_cell_angle_alpha 87.98(2)
_cell_angle_beta 89.11(2)
_cell_angle_gamma 67.89(2)
_cell_formula_units_Z 1
_cell_length_a 7.482(2)
_cell_length_b 8.3660(10)
_cell_length_c 12.131(3)
_cell_measurement_reflns_used 25
_cell_measurement_temperature 293
_cell_measurement_theta_max 45
_cell_measurement_theta_min 35
_cell_volume 703.1(3)
_computing_cell_refinement 'STADI4 (Stoe & Cie, 1998)'
_computing_data_collection 'STADI4 (Stoe & Cie, 1998)'
_computing_data_reduction 'X-RED (Stoe & Cie, 1998)'
_computing_molecular_graphics
;
DIAMOND (Crystal Impact, 2010), ORTEPIII (Burnett & Johnson,
1996)
and ORTEP-3
Farrugia, 1997)
;
_computing_publication_material 'enCIFer (Allen <i>et al.</i>, 2004)'
_computing_structure_refinement 'SHELXL97 (Sheldrick, 2008)'
_computing_structure_solution 'SHELXS86 (Sheldrick, 2008)'
_diffrn_ambient_temperature 293(2)
_diffrn_measured_fraction_theta_full 0.995
_diffrn_measured_fraction_theta_max 0.995
_diffrn_measurement_device_type 'Siemens AED2'
_diffrn_measurement_method \q/2\w
_diffrn_radiation_monochromator graphite
_diffrn_radiation_source 'fine-focus sealed tube'
_diffrn_radiation_type MoK\a
_diffrn_radiation_wavelength 0.71069
_diffrn_reflns_av_R_equivalents 0.0000
_diffrn_reflns_av_sigmaI/netI 0.0203
_diffrn_reflns_limit_h_max 10
_diffrn_reflns_limit_h_min -10
_diffrn_reflns_limit_k_max 11
_diffrn_reflns_limit_k_min -11
_diffrn_reflns_limit_l_max 17
_diffrn_reflns_limit_l_min 0
_diffrn_reflns_number 4089
_diffrn_reflns_theta_full 25.00
_diffrn_reflns_theta_max 30.00
_diffrn_reflns_theta_min 1.68
_diffrn_standards_decay_% 2
_diffrn_standards_interval_time 60
_diffrn_standards_number 3
_exptl_absorpt_coefficient_mu 1.809
_exptl_absorpt_correction_T_max 0.935
_exptl_absorpt_correction_T_min 0.649
_exptl_absorpt_correction_type numerical
_exptl_absorpt_process_details '(de Meulanaer & Tompa, 1965)'
_exptl_crystal_colour colourless
_exptl_crystal_density_diffrn 2.253
_exptl_crystal_density_method 'not measured'
_exptl_crystal_description plate
_exptl_crystal_F_000 474
_exptl_crystal_size_max 0.24
_exptl_crystal_size_mid 0.20
_exptl_crystal_size_min 0.04
_refine_diff_density_max 1.226
_refine_diff_density_min -1.013
_refine_ls_extinction_method none
_refine_ls_goodness_of_fit_ref 1.062
_refine_ls_hydrogen_treatment mixed
_refine_ls_matrix_type full
_refine_ls_number_parameters 244
_refine_ls_number_reflns 4089
_refine_ls_number_restraints 4
_refine_ls_restrained_S_all 1.062
_refine_ls_R_factor_all 0.0659
_refine_ls_R_factor_gt 0.0534
_refine_ls_shift/su_max 0.000
_refine_ls_shift/su_mean 0.000
_refine_ls_structure_factor_coef Fsqd
_refine_ls_weighting_details 'calc w=1/[\s^2^(Fo^2^)+(0.1004P)^2^+0.6240P] where P=(Fo^2^+2Fc^2^)/3'
_refine_ls_weighting_scheme calc
_refine_ls_wR_factor_gt 0.1433
_refine_ls_wR_factor_ref 0.1553
_reflns_number_gt 3367
_reflns_number_total 4089
_reflns_threshold_expression I>2\s(I)
_cod_data_source_file su2214.cif
_cod_data_source_block I
_cod_database_code 2228019
_cod_database_fobs_code 2228019

loop_
_symmetry_equiv_pos_as_xyz
'x, y, z'
'-x, -y, -z'

loop_
_atom_site_type_symbol
_atom_site_label
_atom_site_fract_x
_atom_site_fract_y
_atom_site_fract_z
_atom_site_U_iso_or_equiv
_atom_site_adp_type
_atom_site_calc_flag
_atom_site_refinement_flags
_atom_site_occupancy
_atom_site_disorder_assembly
_atom_site_disorder_group
Cu Cu1 0.23338(6) 0.16548(5) 0.35785(3) 0.03274(14) Uani d . 1 . .
N N1 0.2950(4) 0.2228(3) 0.2154(2) 0.0266(5) Uani d . 1 . .
N N2 0.1956(4) 0.3827(3) 0.1626(2) 0.0286(5) Uani d D 1 . .
H H2 0.084(4) 0.453(5) 0.182(3) 0.034 Uiso d D 1 . .
N N3 0.4365(3) 0.2455(3) 0.0583(2) 0.0248(5) Uani d D 1 . .
H H3 0.512(5) 0.226(5) 0.000(2) 0.030 Uiso d D 1 . .
N N4 0.2278(5) 0.5262(4) -0.0040(2) 0.0389(7) Uani d . 1 . .
H H4A 0.1265 0.6165 0.0081 0.047 Uiso calc R 1 . .
H H4B 0.2942 0.5211 -0.0632 0.047 Uiso calc R 1 . .
N N5 0.5685(4) -0.0176(3) 0.1625(2) 0.0322(6) Uani d . 1 . .
H H5A 0.5625 -0.0792 0.2197 0.039 Uiso calc R 1 . .
H H5B 0.6580 -0.0594 0.1143 0.039 Uiso calc R 1 . .
N N6 0.1586(3) 0.1111(3) 0.49796(19) 0.0236(4) Uani d . 1 . .
N N7 -0.0093(4) 0.2215(3) 0.54935(19) 0.0245(5) Uani d D 1 . .
H H7 -0.091(5) 0.318(3) 0.524(3) 0.029 Uiso d D 1 . .
N N8 0.1222(3) 0.0061(3) 0.66222(19) 0.0238(4) Uani d D 1 . .
H H8 0.132(6) -0.065(4) 0.717(2) 0.029 Uiso d D 1 . .
N N9 -0.1716(4) 0.2238(4) 0.7183(2) 0.0342(6) Uani d . 1 . .
H H9A -0.2647 0.3194 0.7016 0.041 Uiso calc R 1 . .
H H9B -0.1717 0.1722 0.7809 0.041 Uiso calc R 1 . .
N N10 0.4006(4) -0.1545(3) 0.5565(2) 0.0296(5) Uani d . 1 . .
H H10A 0.4684 -0.1618 0.4976 0.036 Uiso calc R 1 . .
H H10B 0.4393 -0.2340 0.6074 0.036 Uiso calc R 1 . .
C C1 0.2813(4) 0.3948(4) 0.0686(2) 0.0257(5) Uani d . 1 . .
C C2 0.4398(4) 0.1416(4) 0.1488(2) 0.0226(5) Uani d . 1 . .
C C3 -0.0290(4) 0.1567(4) 0.6484(2) 0.0230(5) Uani d . 1 . .
C C4 0.2343(4) -0.0189(3) 0.5689(2) 0.0215(5) Uani d . 1 . .
Si Si1 0.68995(11) 0.55369(9) 0.31802(7) 0.02457(18) Uani d . 1 . .
F F1 0.5751(3) 0.5922(3) 0.19565(17) 0.0403(5) Uani d . 1 . .
F F2 0.8718(3) 0.5985(3) 0.25878(19) 0.0408(5) Uani d . 1 . .
F F3 0.8049(4) 0.3448(3) 0.2924(2) 0.0525(6) Uani d . 1 . .
F F4 0.7987(3) 0.5232(3) 0.44239(19) 0.0426(5) Uani d . 1 . .
F F5 0.5036(3) 0.5137(3) 0.37463(18) 0.0370(4) Uani d . 1 . .
F F6 0.5785(3) 0.7657(2) 0.34582(15) 0.0305(4) Uani d . 1 . .
Si Si2 1.0000 0.0000 0.0000 0.0211(2) Uani d S 1 . .
F F7 0.9165(3) 0.0973(3) 0.11859(16) 0.0347(4) Uani d . 1 . .
F F8 0.7827(3) 0.1080(3) -0.05936(16) 0.0344(4) Uani d . 1 . .
F F9 1.0741(3) 0.1610(2) -0.03969(18) 0.0344(4) Uani d . 1 . .

loop_
_atom_site_aniso_label
_atom_site_aniso_U_11
_atom_site_aniso_U_22
_atom_site_aniso_U_33
_atom_site_aniso_U_12
_atom_site_aniso_U_13
_atom_site_aniso_U_23
Cu1 0.0426(2) 0.0340(2) 0.0220(2) -0.01538(17) 0.01182(15) 0.00019(14)
N1 0.0254(11) 0.0263(11) 0.0219(11) -0.0033(9) 0.0087(8) 0.0016(8)
N2 0.0266(11) 0.0262(11) 0.0235(11) 0.0004(9) 0.0108(9) -0.0012(9)
N3 0.0242(10) 0.0222(10) 0.0244(11) -0.0048(9) 0.0127(8) -0.0032(8)
N4 0.0456(16) 0.0234(12) 0.0305(13) 0.0056(11) 0.0124(11) 0.0047(10)
N5 0.0250(11) 0.0271(12) 0.0372(14) -0.0022(9) 0.0096(10) 0.0048(10)
N6 0.0254(10) 0.0238(10) 0.0204(10) -0.0081(8) 0.0065(8) -0.0014(8)
N7 0.0259(11) 0.0228(10) 0.0208(10) -0.0049(9) 0.0040(8) 0.0014(8)
N8 0.0225(10) 0.0276(11) 0.0200(10) -0.0084(9) 0.0051(8) 0.0010(8)
N9 0.0238(11) 0.0422(15) 0.0272(12) -0.0021(10) 0.0094(9) 0.0018(10)
N10 0.0252(11) 0.0258(12) 0.0319(13) -0.0033(9) 0.0076(9) -0.0002(9)
C1 0.0280(13) 0.0222(12) 0.0223(12) -0.0041(10) 0.0100(10) -0.0043(9)
C2 0.0194(11) 0.0240(12) 0.0219(12) -0.0057(9) 0.0071(9) -0.0012(9)
C3 0.0209(11) 0.0275(13) 0.0204(11) -0.0090(10) 0.0036(9) -0.0012(9)
C4 0.0230(11) 0.0223(11) 0.0204(11) -0.0102(9) 0.0042(9) -0.0006(9)
Si1 0.0230(3) 0.0170(3) 0.0284(4) -0.0017(3) 0.0092(3) -0.0018(3)
F1 0.0443(11) 0.0473(12) 0.0260(9) -0.0130(9) 0.0055(8) -0.0072(8)
F2 0.0294(9) 0.0356(10) 0.0544(13) -0.0091(8) 0.0225(9) -0.0072(9)
F3 0.0511(13) 0.0212(9) 0.0772(17) -0.0041(9) 0.0209(12) -0.0134(10)
F4 0.0439(11) 0.0338(10) 0.0439(12) -0.0083(9) -0.0108(9) 0.0122(9)
F5 0.0336(9) 0.0348(10) 0.0425(11) -0.0134(8) 0.0122(8) 0.0030(8)
F6 0.0348(9) 0.0183(7) 0.0297(9) -0.0005(6) 0.0104(7) -0.0020(6)
Si2 0.0195(4) 0.0196(4) 0.0209(5) -0.0037(3) 0.0087(3) -0.0007(3)
F7 0.0376(10) 0.0352(10) 0.0269(9) -0.0087(8) 0.0158(7) -0.0087(7)
F8 0.0236(8) 0.0379(10) 0.0326(9) -0.0019(7) 0.0047(7) 0.0052(8)
F9 0.0327(9) 0.0246(8) 0.0454(11) -0.0108(7) 0.0164(8) -0.0009(7)

loop_
_atom_type_symbol
_atom_type_description
_atom_type_scat_dispersion_real
_atom_type_scat_dispersion_imag
_atom_type_scat_source
Cu Cu 0.3201 1.2651 'International Tables Vol C Tables 4.2.6.8 and 6.1.1.4'
F F 0.0171 0.0103 'International Tables Vol C Tables 4.2.6.8 and 6.1.1.4'
C C 0.0033 0.0016 'International Tables Vol C Tables 4.2.6.8 and 6.1.1.4'
N N 0.0061 0.0033 'International Tables Vol C Tables 4.2.6.8 and 6.1.1.4'
H H 0.0000 0.0000 'International Tables Vol C Tables 4.2.6.8 and 6.1.1.4'
Si Si 0.0817 0.0704 'International Tables Vol C Tables 4.2.6.8 and 6.1.1.4'

loop_
_geom_angle_atom_site_label_1
_geom_angle_atom_site_label_2
_geom_angle_atom_site_label_3
_geom_angle_site_symmetry_1
_geom_angle_site_symmetry_3
_geom_angle
_geom_angle_publ_flag
N1 Cu1 N6 . . 177.04(11) ?
C2 N1 N2 . . 105.2(2) ?
C2 N1 Cu1 . . 131.5(2) ?
N2 N1 Cu1 . . 122.95(18) ?
C1 N2 N1 . . 110.1(2) ?
C1 N2 H2 . . 125(3) ?
N1 N2 H2 . . 124(3) ?
C1 N3 C2 . . 107.6(2) ?
C1 N3 H3 . . 122(3) ?
C2 N3 H3 . . 131(3) ?
C1 N4 H4A . . 120.0 ?
C1 N4 H4B . . 120.0 ?
H4A N4 H4B . . 120.0 ?
C2 N5 H5A . . 120.0 ?
C2 N5 H5B . . 120.0 ?
H5A N5 H5B . . 120.0 ?
C4 N6 N7 . . 104.9(2) ?
C4 N6 Cu1 . . 133.6(2) ?
N7 N6 Cu1 . . 121.44(18) ?
C3 N7 N6 . . 110.1(2) ?
C3 N7 H7 . . 122(3) ?
N6 N7 H7 . . 128(3) ?
C3 N8 C4 . . 107.9(2) ?
C3 N8 H8 . . 123(3) ?
C4 N8 H8 . . 129(3) ?
C3 N9 H9A . . 120.0 ?
C3 N9 H9B . . 120.0 ?
H9A N9 H9B . . 120.0 ?
C4 N10 H10A . . 120.0 ?
C4 N10 H10B . . 120.0 ?
H10A N10 H10B . . 120.0 ?
N2 C1 N4 . . 127.3(3) ?
N2 C1 N3 . . 107.2(3) ?
N4 C1 N3 . . 125.4(3) ?
N1 C2 N5 . . 126.8(3) ?
N1 C2 N3 . . 109.8(2) ?
N5 C2 N3 . . 123.3(2) ?
N9 C3 N7 . . 126.7(3) ?
N9 C3 N8 . . 126.3(3) ?
N7 C3 N8 . . 106.9(2) ?
N6 C4 N10 . . 126.3(2) ?
N6 C4 N8 . . 110.1(2) ?
N10 C4 N8 . . 123.5(3) ?
F3 Si1 F5 . . 90.85(12) ?
F3 Si1 F1 . . 91.99(14) ?
F5 Si1 F1 . . 88.81(12) ?
F3 Si1 F2 . . 90.24(12) ?
F5 Si1 F2 . . 178.23(12) ?
F1 Si1 F2 . . 89.76(12) ?
F3 Si1 F4 . . 90.31(14) ?
F5 Si1 F4 . . 90.60(12) ?
F1 Si1 F4 . . 177.64(12) ?
F2 Si1 F4 . . 90.79(13) ?
F3 Si1 F6 . . 178.49(13) ?
F5 Si1 F6 . . 90.04(10) ?
F1 Si1 F6 . . 89.24(11) ?
F2 Si1 F6 . . 88.90(11) ?
F4 Si1 F6 . . 88.47(11) ?
F7 Si2 F7 2_755 . 180.00(15) ?
F7 Si2 F9 2_755 2_755 90.37(10) ?
F7 Si2 F9 . 2_755 89.63(10) ?
F7 Si2 F9 2_755 . 89.63(10) ?
F7 Si2 F9 . . 90.37(10) ?
F9 Si2 F9 2_755 . 180.00(16) ?
F7 Si2 F8 2_755 . 90.01(10) ?
F7 Si2 F8 . . 89.99(10) ?
F9 Si2 F8 2_755 . 89.66(10) ?
F9 Si2 F8 . . 90.34(10) ?
F7 Si2 F8 2_755 2_755 89.99(10) ?
F7 Si2 F8 . 2_755 90.01(10) ?
F9 Si2 F8 2_755 2_755 90.34(10) ?
F9 Si2 F8 . 2_755 89.66(10) ?
F8 Si2 F8 . 2_755 180.00(12) ?

loop_
_geom_bond_atom_site_label_1
_geom_bond_atom_site_label_2
_geom_bond_site_symmetry_2
_geom_bond_distance
_geom_bond_publ_flag
Cu1 N1 . 1.874(2) ?
Cu1 N6 . 1.875(2) ?
N1 C2 . 1.321(3) ?
N1 N2 . 1.399(4) ?
N2 C1 . 1.320(3) ?
N2 H2 . 0.856(19) ?
N3 C1 . 1.356(3) ?
N3 C2 . 1.371(4) ?
N3 H3 . 0.877(19) ?
N4 C1 . 1.324(4) ?
N4 H4A . 0.8600 ?
N4 H4B . 0.8600 ?
N5 C2 . 1.324(4) ?
N5 H5A . 0.8600 ?
N5 H5B . 0.8600 ?
N6 C4 . 1.316(4) ?
N6 N7 . 1.401(3) ?
N7 C3 . 1.329(4) ?
N7 H7 . 0.863(19) ?
N8 C3 . 1.347(4) ?
N8 C4 . 1.372(3) ?
N8 H8 . 0.864(19) ?
N9 C3 . 1.315(3) ?
N9 H9A . 0.8600 ?
N9 H9B . 0.8600 ?
N10 C4 . 1.342(4) ?
N10 H10A . 0.8600 ?
N10 H10B . 0.8600 ?
Si1 F3 . 1.670(2) ?
Si1 F5 . 1.683(2) ?
Si1 F1 . 1.686(2) ?
Si1 F2 . 1.686(2) ?
Si1 F4 . 1.691(2) ?
Si1 F6 . 1.6959(19) ?
Si2 F7 2_755 1.6716(18) ?
Si2 F7 . 1.6716(18) ?
Si2 F9 2_755 1.6912(18) ?
Si2 F9 . 1.6912(18) ?
Si2 F8 . 1.6920(19) ?
Si2 F8 2_755 1.6920(19) ?

loop_
_geom_hbond_atom_site_label_D
_geom_hbond_atom_site_label_H
_geom_hbond_atom_site_label_A
_geom_hbond_site_symmetry_A
_geom_hbond_distance_DH
_geom_hbond_distance_HA
_geom_hbond_distance_DA
_geom_hbond_angle_DHA
N2 H2 F2 1_455 0.856(19) 1.86(2) 2.694(3) 166(4)
N3 H3 F8 . 0.877(19) 2.02(3) 2.798(3) 146(4)
N4 H4B F1 2_665 0.86 1.95 2.742(4) 152.8
N4 H4A F9 2_665 0.86 1.95 2.801(3) 170.9
N5 H5A F6 1_545 0.86 1.95 2.803(3) 173.7
N5 H5B F9 2_755 0.86 2.07 2.898(3) 162.2
N7 H7 F4 1_455 0.863(19) 1.85(2) 2.686(3) 162(4)
N8 H8 F7 2_656 0.864(19) 2.04(3) 2.812(3) 148(4)
N8 H8 F3 2_656 0.864(19) 2.22(3) 2.813(3) 126(3)
N9 H9B F8 1_456 0.86 2.05 2.892(3) 165.9
N9 H9A F5 2_566 0.86 2.02 2.841(4) 159.3
N10 H10B F5 2_656 0.86 2.22 2.909(3) 137.3
N10 H10A F6 1_545 0.86 2.02 2.845(3) 159.6

loop_
_geom_torsion_atom_site_label_1
_geom_torsion_atom_site_label_2
_geom_torsion_atom_site_label_3
_geom_torsion_atom_site_label_4
_geom_torsion_site_symmetry_1
_geom_torsion_site_symmetry_2
_geom_torsion_site_symmetry_3
_geom_torsion_site_symmetry_4
_geom_torsion
_geom_torsion_publ_flag
N6 Cu1 N1 C2 . . . . -133(2) ?
N6 Cu1 N1 N2 . . . . 54(2) ?
C2 N1 N2 C1 . . . . -0.6(3) ?
Cu1 N1 N2 C1 . . . . 173.4(2) ?
N1 Cu1 N6 C4 . . . . 135(2) ?
N1 Cu1 N6 N7 . . . . -46(2) ?
C4 N6 N7 C3 . . . . 0.5(3) ?
Cu1 N6 N7 C3 . . . . -178.76(19) ?
N1 N2 C1 N4 . . . . 179.3(3) ?
N1 N2 C1 N3 . . . . -0.2(4) ?
C2 N3 C1 N2 . . . . 0.9(3) ?
C2 N3 C1 N4 . . . . -178.6(3) ?
N2 N1 C2 N5 . . . . -177.0(3) ?
Cu1 N1 C2 N5 . . . . 9.7(5) ?
N2 N1 C2 N3 . . . . 1.2(3) ?
Cu1 N1 C2 N3 . . . . -172.2(2) ?
C1 N3 C2 N1 . . . . -1.3(3) ?
C1 N3 C2 N5 . . . . 176.9(3) ?
N6 N7 C3 N9 . . . . -178.5(3) ?
N6 N7 C3 N8 . . . . -0.3(3) ?
C4 N8 C3 N9 . . . . 178.2(3) ?
C4 N8 C3 N7 . . . . 0.0(3) ?
N7 N6 C4 N10 . . . . -177.9(3) ?
Cu1 N6 C4 N10 . . . . 1.2(5) ?
N7 N6 C4 N8 . . . . -0.5(3) ?
Cu1 N6 C4 N8 . . . . 178.6(2) ?
C3 N8 C4 N6 . . . . 0.3(3) ?
C3 N8 C4 N10 . . . . 177.8(3) ?
